data_4003531
loop_
_publ_author_name
'Park, Geonju'
'Byun, Hye Ryung'
'Jang, Joon I.'
'Ok, Kang Min'

_publ_section_title
;
 Dimensionality--Band Gap--Third-Harmonic Generation Property Relationship
 in Novel Main-Group Metal Iodates
;
_journal_issue 8
_journal_name_full 'Chemistry of Materials'
_journal_page_first 3621
_journal_page_last 3630
_journal_paper_doi 10.1021/acs.chemmater.0c01054
_journal_volume 32
_journal_year 2020
_chemical_formula_moiety 'Ag3 I12 In3 O36'
_chemical_formula_sum 'Ag3 I12 In3 O36'
_chemical_formula_weight 2766.87
_space_group_IT_number 14
_space_group_name_Hall '-P 2ybc'
_space_group_name_H-M_alt 'P 1 21/c 1'
_symmetry_cell_setting monoclinic
_symmetry_Int_Tables_number 14
_symmetry_space_group_name_Hall '-P 2ybc'
_symmetry_space_group_name_H-M 'P 1 21/c 1'
_atom_sites_solution_primary direct
_atom_sites_solution_secondary difmap
_cell_angle_alpha 90
_cell_angle_beta 101.01(3)
_cell_angle_gamma 90
_cell_formula_units_Z 2
_cell_length_a 7.3420(15)
_cell_length_b 15.218(3)
_cell_length_c 14.997(3)
_cell_measurement_reflns_used 50915
_cell_measurement_temperature 298(2)
_cell_measurement_theta_max 33.548
_cell_measurement_theta_min 0.361
_cell_measurement_wavelength 0.63
_cell_volume 1644.8(6)
_computing_cell_refinement 'HKL3000sm (Otwinowski & Minor, 1997)'
_computing_data_collection 'PAL BL2D-SMDC Program (Shin et. al, 2016)'
_computing_data_reduction 'HKL3000sm (Otwinowski & Minor, 1997)'
_computing_molecular_graphics 'Ortep for Windows (Farrugia, 2012)'
_computing_publication_material 'WinGX publication routines (Farrugia, 2012)'
_computing_structure_refinement 'SHELXL-2018/3 (Sheldrick, 2018)'
_computing_structure_solution 'SHELXS-2013/2 (Sheldrick, 2013)'
_diffrn_ambient_temperature 298(2)
_diffrn_measured_fraction_theta_full 0.969
_diffrn_measured_fraction_theta_max 0.795
_diffrn_measurement_device_type 'Rayonix MX225HS CCD area detector'
_diffrn_measurement_method 'omega scan'
_diffrn_radiation_probe x-ray
_diffrn_radiation_type synchrotron
_diffrn_radiation_wavelength 0.63
_diffrn_reflns_av_R_equivalents 0.0339
_diffrn_reflns_av_unetI/netI 0.0284
_diffrn_reflns_Laue_measured_fraction_full 0.969
_diffrn_reflns_Laue_measured_fraction_max 0.795
_diffrn_reflns_limit_h_max 10
_diffrn_reflns_limit_h_min -10
_diffrn_reflns_limit_k_max 24
_diffrn_reflns_limit_k_min -24
_diffrn_reflns_limit_l_max 24
_diffrn_reflns_limit_l_min -24
_diffrn_reflns_number 28330
_diffrn_reflns_point_group_measured_fraction_full 0.969
_diffrn_reflns_point_group_measured_fraction_max 0.795
_diffrn_reflns_theta_full 22.21
_diffrn_reflns_theta_max 33.519
_diffrn_reflns_theta_min 1.706
_diffrn_source 'PLSII 2D bending magnet'
_exptl_absorpt_coefficient_mu 10.837
_exptl_absorpt_correction_T_max 1
_exptl_absorpt_correction_T_min 0.847
_exptl_absorpt_correction_type empirical
_exptl_absorpt_process_details 'HKL3000sm Scalepack(Otwinowski et.al,2003)'
_exptl_crystal_colour colorless
_exptl_crystal_density_diffrn 5.587
_exptl_crystal_density_method 'not measured'
_exptl_crystal_description block
_exptl_crystal_F_000 2424
_exptl_crystal_size_max 0.204
_exptl_crystal_size_mid 0.06
_exptl_crystal_size_min 0.047
_refine_diff_density_max 4.923
_refine_diff_density_min -3.455
_refine_diff_density_rms 0.512
_refine_ls_extinction_method none
_refine_ls_goodness_of_fit_ref 1.112
_refine_ls_hydrogen_treatment undef
_refine_ls_matrix_type full
_refine_ls_number_constraints 0
_refine_ls_number_parameters 247
_refine_ls_number_reflns 7370
_refine_ls_number_restraints 0
_refine_ls_restrained_S_all 1.112
_refine_ls_R_factor_all 0.0543
_refine_ls_R_factor_gt 0.0494
_refine_ls_shift/su_max 0.001
_refine_ls_shift/su_mean 0
_refine_ls_structure_factor_coef Fsqd
_refine_ls_weighting_details 'w=1/[\s^2^(Fo^2^)+(0.0602P)^2^+54.7733P] where P=(Fo^2^+2Fc^2^)/3'
_refine_ls_weighting_scheme calc
_refine_ls_wR_factor_gt 0.144
_refine_ls_wR_factor_ref 0.1462
_reflns_Friedel_coverage 0
_reflns_number_gt 6537
_reflns_number_total 7370
_reflns_threshold_expression 'I > 2\s(I)'
_cod_data_source_file cm0c01054_si_002.cif
_cod_data_source_block AgIn(IO3)4
_cod_depositor_comments
;Adding full bibliography for 4003530--4003534.cif.

 Adding full bibliography for 4003530--4003534.cif.
;
_cod_original_sg_symbol_H-M 'P 21/c'
_cod_database_code 4003531
_shelx_estimated_absorpt_t_min 0.216
_shelx_estimated_absorpt_t_max 0.63
_shelx_shelxl_version_number 2018/3

loop_
_symmetry_equiv_pos_as_xyz
'x, y, z'
'-x, y+1/2, -z+1/2'
'-x, -y, -z'
'x, -y-1/2, z-1/2'

loop_
_atom_site_label
_atom_site_type_symbol
_atom_site_fract_x
_atom_site_fract_y
_atom_site_fract_z
_atom_site_U_iso_or_equiv
_atom_site_adp_type
_atom_site_occupancy
_atom_site_site_symmetry_order
_atom_site_calc_flag
_atom_site_refinement_flags_posn
_atom_site_refinement_flags_adp
_atom_site_refinement_flags_occupancy
_atom_site_disorder_assembly
_atom_site_disorder_group
I1 I -0.03361(7) 0.33479(3) 0.47851(3) 0.01396(9) Uani 1 1 d . . . . .
I2 I 0.64922(7) 0.13831(3) 0.32418(3) 0.01365(9) Uani 1 1 d . . . . .
I3 I 0.18496(7) 0.63725(3) 0.83537(3) 0.01362(9) Uani 1 1 d . . . . .
I4 I 0.13384(7) 0.16198(3) 0.30047(3) 0.01415(9) Uani 1 1 d . . . . .
I5 I 0.30451(7) 0.15757(3) 0.64436(3) 0.01360(9) Uani 1 1 d . . . . .
I6 I 0.47887(7) 0.34868(3) 0.49293(3) 0.01344(9) Uani 1 1 d . . . . .
In1 In 0.33170(8) 0.50161(3) 0.65820(3) 0.01386(10) Uani 1 1 d . . . . .
In2 In 0.5 0 0.5 0.01386(13) Uani 1 2 d S . P . .
Ag1 Ag 0.16608(11) 0.49762(5) 0.34508(5) 0.02546(14) Uani 1 1 d . . . . .
Ag2 Ag 0 0 0.5 0.0268(2) Uani 1 2 d S . P . .
O1 O 0.3138(9) 0.4063(4) 0.5491(4) 0.0184(10) Uani 1 1 d . . . . .
O2 O 0.6900(9) 0.3838(4) 0.5639(4) 0.0216(11) Uani 1 1 d . . . . .
O3 O 0.3375(10) 0.6061(4) 0.7579(4) 0.0219(12) Uani 1 1 d . . . . .
O4 O -0.0300(9) 0.5914(4) 0.7803(4) 0.0204(11) Uani 1 1 d . . . . .
O5 O 0.5330(9) 0.5748(4) 0.6027(4) 0.0198(11) Uani 1 1 d . . . . .
O6 O 0.0864(10) 0.5607(4) 0.5825(4) 0.0205(11) Uani 1 1 d . . . . .
O7 O 0.1382(10) 0.4267(4) 0.7177(4) 0.0229(12) Uani 1 1 d . . . . .
O8 O 0.5765(10) 0.4494(4) 0.7416(4) 0.0230(12) Uani 1 1 d . . . . .
O9 O 0.1298(10) 0.2951(4) 0.4118(4) 0.0202(11) Uani 1 1 d . . . . .
O10 O -0.2360(10) 0.2709(4) 0.4310(5) 0.0233(12) Uani 1 1 d . . . . .
O11 O 0.0908(10) 0.2049(4) 0.5844(4) 0.0230(12) Uani 1 1 d . . . . .
O12 O 0.4781(10) 0.2273(4) 0.6102(4) 0.0219(11) Uani 1 1 d . . . . .
O13 O -0.0777(9) 0.2108(4) 0.2416(4) 0.0201(11) Uani 1 1 d . . . . .
O14 O 0.3137(9) 0.2293(4) 0.2669(4) 0.0218(11) Uani 1 1 d . . . . .
O15 O 0.5038(9) 0.1096(4) 0.4057(4) 0.0197(11) Uani 1 1 d . . . . .
O16 O 0.8666(9) 0.0896(4) 0.3742(4) 0.0198(11) Uani 1 1 d . . . . .
O17 O 0.7515(10) 0.0479(4) 0.5826(4) 0.0239(12) Uani 1 1 d . . . . .
O18 O 0.6919(10) -0.0698(4) 0.4395(4) 0.0226(12) Uani 1 1 d . . . . .

loop_
_atom_site_aniso_label
_atom_site_aniso_U_11
_atom_site_aniso_U_22
_atom_site_aniso_U_33
_atom_site_aniso_U_23
_atom_site_aniso_U_13
_atom_site_aniso_U_12
I1 0.0256(2) 0.00671(16) 0.00889(17) -0.00012(12) 0.00160(13) 0.00038(13)
I2 0.0257(2) 0.00724(17) 0.00736(16) 0.00003(12) 0.00162(13) -0.00100(13)
I3 0.0252(2) 0.00743(17) 0.00746(16) 0.00021(12) 0.00131(13) 0.00084(13)
I4 0.0260(2) 0.00726(17) 0.00885(17) 0.00036(12) 0.00246(13) 0.00026(13)
I5 0.0258(2) 0.00631(16) 0.00849(17) 0.00045(12) 0.00277(14) 0.00088(13)
I6 0.0261(2) 0.00586(16) 0.00806(16) 0.00015(11) 0.00254(13) -0.00001(13)
In1 0.0266(3) 0.00725(18) 0.00709(17) 0.00007(13) 0.00156(15) -0.00027(15)
In2 0.0269(4) 0.0075(2) 0.0066(2) -0.00066(18) 0.0018(2) 0.0002(2)
Ag1 0.0305(4) 0.0222(3) 0.0221(3) -0.0063(2) 0.0010(2) -0.0028(2)
Ag2 0.0306(5) 0.0321(5) 0.0165(4) 0.0065(3) 0.0017(3) 0.0055(4)
O1 0.025(3) 0.014(2) 0.017(2) -0.0057(18) 0.0070(19) 0.0010(19)
O2 0.025(3) 0.020(3) 0.018(3) -0.006(2) 0.000(2) -0.006(2)
O3 0.035(4) 0.017(3) 0.015(2) -0.0065(19) 0.008(2) 0.000(2)
O4 0.024(3) 0.016(2) 0.018(2) -0.0046(19) -0.0015(19) -0.003(2)
O5 0.029(3) 0.015(2) 0.015(2) 0.0095(18) 0.005(2) 0.001(2)
O6 0.032(3) 0.011(2) 0.018(2) 0.0068(18) 0.001(2) 0.0021(19)
O7 0.033(4) 0.015(2) 0.022(3) 0.009(2) 0.008(2) -0.001(2)
O8 0.032(3) 0.020(3) 0.015(2) 0.011(2) 0.000(2) 0.005(2)
O9 0.031(3) 0.015(2) 0.015(2) -0.0032(18) 0.006(2) 0.004(2)
O10 0.026(3) 0.017(3) 0.026(3) -0.008(2) 0.002(2) -0.004(2)
O11 0.032(4) 0.020(3) 0.016(2) 0.004(2) 0.000(2) 0.007(2)
O12 0.028(3) 0.017(3) 0.021(3) 0.008(2) 0.005(2) -0.002(2)
O13 0.028(3) 0.013(2) 0.016(2) 0.0024(18) -0.0010(19) 0.003(2)
O14 0.026(3) 0.018(3) 0.020(3) 0.006(2) 0.004(2) -0.004(2)
O15 0.027(3) 0.016(2) 0.018(2) 0.0057(19) 0.009(2) 0.002(2)
O16 0.022(3) 0.016(2) 0.020(3) 0.0047(19) 0.0004(19) 0.0033(19)
O17 0.032(4) 0.021(3) 0.017(3) -0.011(2) 0.002(2) -0.006(2)
O18 0.032(4) 0.015(2) 0.021(3) -0.011(2) 0.007(2) 0.002(2)

loop_
_atom_type_symbol
_atom_type_description
_atom_type_scat_dispersion_real
_atom_type_scat_dispersion_imag
_atom_type_scat_source
O O 0.0085 0.0048 'International Tables Vol C Tables 4.2.6.8 and 6.1.1.4'
Ag Ag -1.1793 0.9013 'International Tables Vol C Tables 4.2.6.8 and 6.1.1.4'
In In -0.9538 1.0725 'International Tables Vol C Tables 4.2.6.8 and 6.1.1.4'
I I -0.6369 1.4867 'International Tables Vol C Tables 4.2.6.8 and 6.1.1.4'

loop_
_geom_angle_atom_site_label_1
_geom_angle_atom_site_label_2
_geom_angle_atom_site_label_3
_geom_angle
_geom_angle_site_symmetry_1
_geom_angle_site_symmetry_3
_geom_angle_publ_flag
O10 I1 O9 100.7(3) . . ?
O10 I1 O6 100.9(3) . 3_566 ?
O9 I1 O6 96.5(3) . 3_566 ?
O16 I2 O15 102.1(3) . . ?
O16 I2 O8 95.9(3) . 4_565 ?
O15 I2 O8 98.4(3) . 4_565 ?
O4 I3 O3 101.6(3) . . ?
O4 I3 O17 96.3(3) . 2_656 ?
O3 I3 O17 97.3(3) . 2_656 ?
O13 I4 O14 103.7(3) . . ?
O13 I4 O7 95.6(3) . 4_565 ?
O14 I4 O7 96.9(3) . 4_565 ?
O11 I5 O12 102.6(3) . . ?
O11 I5 O18 94.2(3) . 3_656 ?
O12 I5 O18 97.4(3) . 3_656 ?
O2 I6 O1 99.1(3) . . ?
O2 I6 O5 100.5(3) . 3_666 ?
O1 I6 O5 96.8(3) . 3_666 ?
O6 In1 O8 175.8(2) . . ?
O6 In1 O5 98.6(2) . . ?
O8 In1 O5 81.7(2) . . ?
O6 In1 O7 83.5(3) . . ?
O8 In1 O7 96.3(3) . . ?
O5 In1 O7 177.9(2) . . ?
O6 In1 O1 87.5(2) . . ?
O8 In1 O1 96.6(3) . . ?
O5 In1 O1 90.1(2) . . ?
O7 In1 O1 90.5(2) . . ?
O6 In1 O3 87.8(3) . . ?
O8 In1 O3 88.0(3) . . ?
O5 In1 O3 87.9(2) . . ?
O7 In1 O3 91.7(3) . . ?
O1 In1 O3 174.5(2) . . ?
O18 In2 O18 180.0(3) 3_656 . ?
O18 In2 O17 81.2(3) 3_656 3_656 ?
O18 In2 O17 98.8(3) . 3_656 ?
O18 In2 O17 98.8(3) 3_656 . ?
O18 In2 O17 81.2(3) . . ?
O17 In2 O17 180 3_656 . ?
O18 In2 O15 89.2(3) 3_656 . ?
O18 In2 O15 90.8(3) . . ?
O17 In2 O15 90.1(3) 3_656 . ?
O17 In2 O15 89.9(3) . . ?
O18 In2 O15 90.8(3) 3_656 3_656 ?
O18 In2 O15 89.2(3) . 3_656 ?
O17 In2 O15 89.9(3) 3_656 3_656 ?
O17 In2 O15 90.1(3) . 3_656 ?
O15 In2 O15 180 . 3_656 ?
O4 Ag1 O2 163.2(2) 3_566 3_666 ?
O4 Ag1 O5 102.3(2) 3_566 3_666 ?
O2 Ag1 O5 83.3(2) 3_666 3_666 ?
O4 Ag1 O6 84.6(2) 3_566 3_566 ?
O2 Ag1 O6 107.8(2) 3_666 3_566 ?
O5 Ag1 O6 113.61(19) 3_666 3_566 ?
O4 Ag1 O7 75.9(2) 3_566 3_566 ?
O2 Ag1 O7 97.6(2) 3_666 3_566 ?
O5 Ag1 O7 176.61(19) 3_666 3_566 ?
O6 Ag1 O7 69.26(19) 3_566 3_566 ?
O4 Ag1 O8 91.0(2) 3_566 3_666 ?
O2 Ag1 O8 76.6(2) 3_666 3_666 ?
O5 Ag1 O8 66.80(19) 3_666 3_666 ?
O6 Ag1 O8 175.6(2) 3_566 3_666 ?
O7 Ag1 O8 110.19(19) 3_566 3_666 ?
O16 Ag2 O16 180 3_656 1_455 ?
O16 Ag2 O17 89.8(2) 3_656 3_656 ?
O16 Ag2 O17 90.2(2) 1_455 3_656 ?
O16 Ag2 O17 90.2(2) 3_656 1_455 ?
O16 Ag2 O17 89.8(2) 1_455 1_455 ?
O17 Ag2 O17 180 3_656 1_455 ?
O16 Ag2 O18 75.5(2) 3_656 3_656 ?
O16 Ag2 O18 104.5(2) 1_455 3_656 ?
O17 Ag2 O18 67.0(2) 3_656 3_656 ?
O17 Ag2 O18 113.0(2) 1_455 3_656 ?
O16 Ag2 O18 104.5(2) 3_656 1_455 ?
O16 Ag2 O18 75.5(2) 1_455 1_455 ?
O17 Ag2 O18 113.0(2) 3_656 1_455 ?
O17 Ag2 O18 67.0(2) 1_455 1_455 ?
O18 Ag2 O18 180 3_656 1_455 ?
I6 O1 In1 135.9(3) . . ?
I6 O2 Ag1 143.8(4) . 3_666 ?
I3 O3 In1 133.9(4) . . ?
I3 O4 Ag1 142.5(4) . 3_566 ?
I6 O5 In1 134.4(4) 3_666 . ?
I6 O5 Ag1 116.0(3) 3_666 3_666 ?
In1 O5 Ag1 106.7(2) . 3_666 ?
I1 O6 In1 134.8(4) 3_566 . ?
I1 O6 Ag1 115.0(3) 3_566 3_566 ?
In1 O6 Ag1 104.0(2) . 3_566 ?
I4 O7 In1 140.3(4) 4_566 . ?
I4 O7 Ag1 117.2(3) 4_566 3_566 ?
In1 O7 Ag1 102.2(2) . 3_566 ?
I2 O8 In1 140.5(4) 4_566 . ?
I2 O15 In2 134.1(3) . . ?
I2 O16 Ag2 140.2(3) . 1_655 ?
I3 O17 In2 136.1(4) 2_646 . ?
I3 O17 Ag2 115.6(3) 2_646 1_655 ?
In2 O17 Ag2 104.1(2) . 1_655 ?
I5 O18 In2 139.5(4) 3_656 . ?
I5 O18 Ag2 115.2(3) 3_656 1_655 ?
In2 O18 Ag2 105.2(2) . 1_655 ?

loop_
_geom_bond_atom_site_label_1
_geom_bond_atom_site_label_2
_geom_bond_distance
_geom_bond_site_symmetry_2
_geom_bond_publ_flag
I1 O10 1.804(6) . ?
I1 O9 1.806(6) . ?
I1 O6 1.839(5) 3_566 ?
I2 O16 1.789(6) . ?
I2 O15 1.824(6) . ?
I2 O8 1.830(6) 4_565 ?
I3 O4 1.779(6) . ?
I3 O3 1.824(6) . ?
I3 O17 1.834(6) 2_656 ?
I4 O13 1.794(6) . ?
I4 O14 1.817(6) . ?
I4 O7 1.838(6) 4_565 ?
I5 O11 1.803(6) . ?
I5 O12 1.807(6) . ?
I5 O18 1.838(6) 3_656 ?
I6 O2 1.786(6) . ?
I6 O1 1.826(6) . ?
I6 O5 1.836(5) 3_666 ?
In1 O6 2.135(6) . ?
In1 O8 2.137(6) . ?
In1 O5 2.142(6) . ?
In1 O7 2.145(6) . ?
In1 O1 2.172(5) . ?
In1 O3 2.177(6) . ?
In2 O18 2.104(6) 3_656 ?
In2 O18 2.104(6) . ?
In2 O17 2.145(7) 3_656 ?
In2 O17 2.145(7) . ?
In2 O15 2.190(6) . ?
In2 O15 2.190(6) 3_656 ?
Ag1 O4 2.377(6) 3_566 ?
Ag1 O2 2.385(6) 3_666 ?
Ag1 O5 2.459(7) 3_666 ?
Ag1 O6 2.485(7) 3_566 ?
Ag1 O7 2.530(7) 3_566 ?
Ag1 O8 2.617(7) 3_666 ?
Ag2 O16 2.382(6) 3_656 ?
Ag2 O16 2.382(6) 1_455 ?
Ag2 O17 2.501(7) 3_656 ?
Ag2 O17 2.501(7) 1_455 ?
Ag2 O18 2.507(7) 3_656 ?
Ag2 O18 2.507(7) 1_455 ?
